data_1507304
loop_
_publ_author_name
'Xu, Jianwei'
'Lai, Yee-Hing'
'Wang, Weiling'

_publ_section_title
;
 Variable ion selectivity in [N.3.3](1,3,5)crownophanes: the
 &quot;breathing&quot; process.
;
_journal_issue 16
_journal_name_full 'Organic letters'
_journal_page_first 2781
_journal_page_last 2784
_journal_paper_doi 10.1021/ol034424k
_journal_volume 5
_journal_year 2003
_chemical_formula_sum 'C30 H42 O5 S2'
_chemical_formula_weight 546.76
_chemical_name_systematic
; 
 ? 
;
_space_group_IT_number 2
_symmetry_cell_setting monoclinic
_symmetry_space_group_name_Hall '-P 1'
_symmetry_space_group_name_H-M 'P -1'
_atom_sites_solution_hydrogens geom
_atom_sites_solution_primary direct
_atom_sites_solution_secondary difmap
_audit_creation_method SHELXL-97
_cell_angle_alpha 96.557(1)
_cell_angle_beta 99.129(1)
_cell_angle_gamma 105.923(1)
_cell_formula_units_Z 2
_cell_length_a 10.1162(1)
_cell_length_b 11.0901(1)
_cell_length_c 13.6419(1)
_cell_measurement_reflns_used 8192
_cell_measurement_temperature 295(2)
_cell_measurement_theta_max 29.41
_cell_measurement_theta_min 2.26
_cell_volume 1432.93(2)
_computing_cell_refinement 'Bruker AXS, SAINT'
_computing_data_collection 'Bruker AXS, SMART'
_computing_data_reduction 'Bruker AXS, SAINT'
_computing_molecular_graphics 'Bruker AXS, SHELXTL'
_computing_publication_material 'Bruker AXS, SHELXTL'
_computing_structure_refinement 'SHELXL-97 (Sheldrick, 1997)'
_computing_structure_solution 'SHELXS-97 (Sheldrick, 1990)'
_diffrn_ambient_temperature 295(2)
_diffrn_measured_fraction_theta_full 0.861
_diffrn_measured_fraction_theta_max 0.861
_diffrn_measurement_method '\w scans'
_diffrn_radiation_monochromator graphite
_diffrn_radiation_source 'fine-focus sealed tube'
_diffrn_radiation_type MoK\a
_diffrn_radiation_wavelength 0.71073
_diffrn_reflns_av_R_equivalents 0.0153
_diffrn_reflns_av_sigmaI/netI 0.0258
_diffrn_reflns_limit_h_max 13
_diffrn_reflns_limit_h_min -13
_diffrn_reflns_limit_k_max 14
_diffrn_reflns_limit_k_min -14
_diffrn_reflns_limit_l_max 17
_diffrn_reflns_limit_l_min -18
_diffrn_reflns_number 12928
_diffrn_reflns_theta_full 29.41
_diffrn_reflns_theta_max 29.41
_diffrn_reflns_theta_min 2.26
_exptl_absorpt_coefficient_mu 0.223
_exptl_absorpt_correction_T_max 0.9423
_exptl_absorpt_correction_T_min 0.7502
_exptl_absorpt_correction_type 'sadabs (Sheldrick, 1996)'
_exptl_crystal_colour colorless
_exptl_crystal_density_diffrn 1.267
_exptl_crystal_density_meas ?
_exptl_crystal_density_method 'not measured'
_exptl_crystal_description 'irregular hexagonal blocks'
_exptl_crystal_F_000 588
_exptl_crystal_size_max 0.55
_exptl_crystal_size_mid 0.48
_exptl_crystal_size_min 0.23
_refine_diff_density_max 0.721
_refine_diff_density_min -0.732
_refine_diff_density_rms 0.045
_refine_ls_extinction_coef 0.022(3)
_refine_ls_extinction_expression Fc^*^=kFc[1+0.001xFc^2^\l^3^/sin(2\q)]^-1/4^
_refine_ls_extinction_method SHELXL
_refine_ls_goodness_of_fit_ref 1.076
_refine_ls_hydrogen_treatment mixed
_refine_ls_matrix_type full
_refine_ls_number_parameters 351
_refine_ls_number_reflns 6807
_refine_ls_number_restraints 6
_refine_ls_restrained_S_all 1.207
_refine_ls_R_factor_all 0.0552
_refine_ls_R_factor_gt 0.0447
_refine_ls_shift/su_max 0.000
_refine_ls_shift/su_mean 0.000
_refine_ls_structure_factor_coef Fsqd
_refine_ls_weighting_details 'calc w=1/[\s^2^(Fo^2^)+(0.0757P)^2^+0.2516P] where P=(Fo^2^+2Fc^2^)/3'
_refine_ls_weighting_scheme calc
_refine_ls_wR_factor_gt 0.1314
_refine_ls_wR_factor_ref 0.1381
_reflns_number_gt 5509
_reflns_number_total 6807
_reflns_threshold_expression >2sigma(I)
_cod_data_source_file ol034424ksi20030311_021837.cif
_cod_data_source_block lai15
_cod_depositor_comments
;
The following automatic conversions were performed:

'_exptl_crystal_density_meas' value 'not measured' was changed to '?'
- the value is perceived as not measured.

Automatic conversion script
Id: cif_fix_values 3008 2015-01-20 13:52:24Z robertas 
;
_cod_original_sg_symbol_H-M P-1
_cod_database_code 1507304

loop_
_symmetry_equiv_pos_as_xyz
'x, y, z'
'-x, -y, -z'

loop_
_atom_site_label
_atom_site_type_symbol
_atom_site_fract_x
_atom_site_fract_y
_atom_site_fract_z
_atom_site_U_iso_or_equiv
_atom_site_adp_type
_atom_site_occupancy
_atom_site_symmetry_multiplicity
_atom_site_calc_flag
_atom_site_refinement_flags
_atom_site_disorder_assembly
_atom_site_disorder_group
S1 S 0.32526(7) 0.55431(6) 0.41672(5) 0.0564(2) Uani 0.8523(19) 1 d PD . .
S2 S 0.16616(5) 0.65238(5) -0.03357(3) 0.04738(15) Uani 1 1 d . . .
O1 O 0.73497(12) 0.74671(12) 0.14253(10) 0.0462(3) Uani 1 1 d . C .
O2 O 0.98344(19) 0.93032(17) 0.26432(19) 0.0937(7) Uani 1 1 d . . .
O3 O 1.03257(19) 1.19460(17) 0.34713(13) 0.0711(5) Uani 1 1 d . . .
O4 O 0.77126(14) 1.24954(13) 0.35533(11) 0.0526(3) Uani 1 1 d . . .
O5 O 0.55114(13) 1.05327(11) 0.22653(10) 0.0439(3) Uani 1 1 d . C .
C1 C 0.0990(2) 0.6517(2) 0.27830(19) 0.0593(5) Uani 1 1 d . . .
H1A H 0.1054 0.6561 0.3497 0.089 Uiso 1 1 calc R . .
H1B H 0.0884 0.5662 0.2481 0.089 Uiso 1 1 calc R . .
H1C H 0.0194 0.6767 0.2501 0.089 Uiso 1 1 calc R . .
C2 C 0.23155(18) 0.74052(16) 0.25773(14) 0.0412(4) Uani 1 1 d . C .
C3 C 0.35378(19) 0.78630(17) 0.33283(13) 0.0415(4) Uani 1 1 d . . .
C4 C 0.46364(18) 0.89030(16) 0.32219(13) 0.0394(4) Uani 1 1 d . C .
C5 C 0.5986(2) 0.9456(2) 0.40031(15) 0.0515(4) Uani 1 1 d . . .
H5A H 0.6469 0.8826 0.4065 0.077 Uiso 1 1 calc R C .
H5B H 0.5771 0.9710 0.4641 0.077 Uiso 1 1 calc R . .
H5C H 0.6573 1.0182 0.3797 0.077 Uiso 1 1 calc R . .
C6 C 0.44642(17) 0.94593(15) 0.23599(13) 0.0373(3) Uani 1 1 d . . .
C7 C 0.33310(18) 0.89372(16) 0.15576(13) 0.0391(4) Uani 1 1 d . C .
C8 C 0.3225(2) 0.95827(19) 0.06432(15) 0.0539(5) Uani 1 1 d . . .
H8A H 0.3246 0.9018 0.0061 0.081 Uiso 1 1 calc R C .
H8B H 0.4001 1.0343 0.0745 0.081 Uiso 1 1 calc R . .
H8C H 0.2362 0.9797 0.0543 0.081 Uiso 1 1 calc R . .
C9 C 0.22797(17) 0.78561(16) 0.16570(13) 0.0394(4) Uani 1 1 d . . .
C10 C 0.2256(2) 0.3958(2) 0.17826(18) 0.0589(5) Uani 1 1 d . . .
H10A H 0.2365 0.3710 0.2435 0.088 Uiso 1 1 calc R . .
H10B H 0.2164 0.3247 0.1276 0.088 Uiso 1 1 calc R . .
H10C H 0.1433 0.4233 0.1664 0.088 Uiso 1 1 calc R . .
C11 C 0.35357(18) 0.50416(16) 0.17384(14) 0.0415(4) Uani 1 1 d . C .
C12 C 0.46820(19) 0.54485(17) 0.25550(13) 0.0424(4) Uani 1 1 d . . .
C13 C 0.59670(18) 0.62576(17) 0.24534(13) 0.0411(4) Uani 1 1 d . C .
C14 C 0.7281(2) 0.6619(2) 0.32713(17) 0.0566(5) Uani 1 1 d . . .
H14A H 0.8014 0.7245 0.3080 0.085 Uiso 1 1 calc R C .
H14B H 0.7573 0.5878 0.3359 0.085 Uiso 1 1 calc R . .
H14C H 0.7085 0.6961 0.3892 0.085 Uiso 1 1 calc R . .
C15 C 0.60554(17) 0.67100(16) 0.15433(13) 0.0385(3) Uani 1 1 d . . .
C16 C 0.49035(17) 0.64096(15) 0.07487(12) 0.0375(3) Uani 1 1 d . C .
C17 C 0.5068(2) 0.69288(18) -0.02116(14) 0.0477(4) Uani 1 1 d . . .
H17A H 0.4592 0.6270 -0.0777 0.072 Uiso 1 1 calc R C .
H17B H 0.6046 0.7227 -0.0234 0.072 Uiso 1 1 calc R . .
H17C H 0.4671 0.7620 -0.0236 0.072 Uiso 1 1 calc R . .
C18 C 0.36227(17) 0.55807(15) 0.08610(13) 0.0382(3) Uani 1 1 d . . .
C19 C 0.3668(3) 0.7268(2) 0.42700(15) 0.0598(5) Uani 1 1 d D C .
H19A H 0.3071 0.7537 0.4684 0.072 Uiso 1 1 calc R A 1
H19B H 0.4626 0.7634 0.4639 0.072 Uiso 1 1 calc R A 1
C20 C 0.4524(2) 0.5053(2) 0.35726(16) 0.0577(5) Uani 1 1 d D C .
H20A H 0.5430 0.5391 0.4026 0.069 Uiso 1 1 calc R B 2
H20B H 0.4279 0.4133 0.3488 0.069 Uiso 1 1 calc R B 2
C21 C 0.11081(19) 0.7167(2) 0.07700(16) 0.0516(5) Uani 1 1 d . C .
H21A H 0.0594 0.7751 0.0573 0.062 Uiso 1 1 calc R . .
H21B H 0.0466 0.6473 0.0987 0.062 Uiso 1 1 calc R . .
C22 C 0.2344(2) 0.52443(17) 0.00198(15) 0.0488(4) Uani 1 1 d . C .
H22A H 0.1596 0.4616 0.0211 0.059 Uiso 1 1 calc R . .
H22B H 0.2568 0.4839 -0.0574 0.059 Uiso 1 1 calc R . .
C23 C 0.7528(2) 0.88059(17) 0.16914(17) 0.0492(4) Uani 1 1 d . . .
H23A H 0.7224 0.8961 0.2321 0.059 Uiso 1 1 calc R C .
H23B H 0.6952 0.9077 0.1175 0.059 Uiso 1 1 calc R . .
C24 C 0.9021(2) 0.9552(2) 0.1798(2) 0.0663(6) Uani 1 1 d . C .
H24A H 0.9358 0.9324 0.1197 0.080 Uiso 1 1 calc R . .
H24B H 0.9106 1.0452 0.1875 0.080 Uiso 1 1 calc R . .
C25 C 1.1164(3) 1.0218(3) 0.3010(3) 0.0949(11) Uani 1 1 d . . .
H25A H 1.1472 1.0632 0.2462 0.114 Uiso 1 1 calc R . .
H25B H 1.1838 0.9788 0.3248 0.114 Uiso 1 1 calc R . .
C26 C 1.1143(3) 1.1199(3) 0.3841(2) 0.0815(8) Uani 1 1 d . . .
H26A H 1.0757 1.0790 0.4368 0.098 Uiso 1 1 calc R . .
H26B H 1.2092 1.1733 0.4127 0.098 Uiso 1 1 calc R . .
C27 C 1.0109(2) 1.2820(2) 0.42251(19) 0.0640(6) Uani 1 1 d . . .
H27A H 1.0982 1.3477 0.4522 0.077 Uiso 1 1 calc R . .
H27B H 0.9758 1.2388 0.4753 0.077 Uiso 1 1 calc R . .
C28 C 0.9056(2) 1.3391(2) 0.3721(2) 0.0611(5) Uani 1 1 d . . .
H28A H 0.9074 1.4162 0.4145 0.073 Uiso 1 1 calc R . .
H28B H 0.9281 1.3608 0.3086 0.073 Uiso 1 1 calc R . .
C29 C 0.6714(2) 1.27282(17) 0.28153(16) 0.0496(4) Uani 1 1 d . C .
H29A H 0.7027 1.2725 0.2179 0.059 Uiso 1 1 calc R . .
H29B H 0.6595 1.3554 0.3015 0.059 Uiso 1 1 calc R . .
C30 C 0.5353(2) 1.17064(16) 0.27035(16) 0.0469(4) Uani 1 1 d . . .
H30A H 0.5103 1.1634 0.3357 0.056 Uiso 1 1 calc R C .
H30B H 0.4613 1.1913 0.2275 0.056 Uiso 1 1 calc R . .
S1A S 0.4829(5) 0.6442(4) 0.4520(2) 0.0731(16) Uani 0.1477(19) 1 d PD C 3

loop_
_atom_site_aniso_label
_atom_site_aniso_U_11
_atom_site_aniso_U_22
_atom_site_aniso_U_33
_atom_site_aniso_U_23
_atom_site_aniso_U_13
_atom_site_aniso_U_12
S1 0.0668(4) 0.0623(4) 0.0511(4) 0.0286(3) 0.0247(3) 0.0223(3)
S2 0.0435(3) 0.0523(3) 0.0407(2) 0.00423(18) -0.00333(18) 0.01309(19)
O1 0.0336(6) 0.0395(6) 0.0627(8) -0.0028(6) 0.0130(5) 0.0091(5)
O2 0.0538(10) 0.0558(10) 0.1480(19) 0.0058(11) -0.0229(11) 0.0067(8)
O3 0.0745(11) 0.0695(10) 0.0719(11) 0.0019(8) 0.0123(8) 0.0309(9)
O4 0.0439(7) 0.0500(7) 0.0555(8) 0.0104(6) 0.0062(6) 0.0016(6)
O5 0.0420(6) 0.0333(6) 0.0537(7) 0.0007(5) 0.0174(5) 0.0051(5)
C1 0.0469(11) 0.0600(12) 0.0734(14) 0.0208(11) 0.0236(10) 0.0093(9)
C2 0.0393(8) 0.0364(8) 0.0493(9) 0.0058(7) 0.0161(7) 0.0101(7)
C3 0.0490(9) 0.0420(9) 0.0369(8) 0.0059(7) 0.0155(7) 0.0153(7)
C4 0.0408(8) 0.0393(8) 0.0378(8) -0.0002(6) 0.0090(7) 0.0133(7)
C5 0.0496(10) 0.0532(11) 0.0459(10) -0.0013(8) 0.0005(8) 0.0145(8)
C6 0.0357(8) 0.0327(7) 0.0426(8) 0.0018(6) 0.0122(6) 0.0080(6)
C7 0.0407(8) 0.0366(8) 0.0407(8) 0.0058(6) 0.0102(7) 0.0118(7)
C8 0.0635(12) 0.0476(10) 0.0474(10) 0.0128(8) 0.0063(9) 0.0121(9)
C9 0.0334(8) 0.0399(8) 0.0439(9) 0.0027(7) 0.0079(6) 0.0109(6)
C10 0.0494(11) 0.0532(11) 0.0699(14) 0.0143(10) 0.0157(10) 0.0050(9)
C11 0.0368(8) 0.0404(9) 0.0483(9) 0.0073(7) 0.0100(7) 0.0120(7)
C12 0.0440(9) 0.0467(9) 0.0414(9) 0.0099(7) 0.0088(7) 0.0205(8)
C13 0.0365(8) 0.0435(9) 0.0435(9) 0.0015(7) 0.0017(7) 0.0180(7)
C14 0.0451(10) 0.0648(13) 0.0560(11) 0.0062(9) -0.0065(9) 0.0208(9)
C15 0.0329(8) 0.0367(8) 0.0455(9) 0.0013(7) 0.0091(7) 0.0111(6)
C16 0.0382(8) 0.0358(8) 0.0388(8) 0.0022(6) 0.0079(6) 0.0127(6)
C17 0.0526(10) 0.0487(10) 0.0429(9) 0.0088(8) 0.0131(8) 0.0144(8)
C18 0.0360(8) 0.0355(8) 0.0406(8) 0.0007(6) 0.0036(6) 0.0109(6)
C19 0.0789(15) 0.0612(12) 0.0380(9) 0.0105(9) 0.0176(9) 0.0146(11)
C20 0.0627(12) 0.0663(13) 0.0523(11) 0.0231(10) 0.0120(9) 0.0267(10)
C21 0.0350(9) 0.0568(11) 0.0559(11) -0.0007(9) 0.0025(8) 0.0100(8)
C22 0.0454(10) 0.0406(9) 0.0500(10) -0.0020(7) -0.0043(8) 0.0075(7)
C23 0.0428(9) 0.0394(9) 0.0633(12) 0.0015(8) 0.0104(8) 0.0119(7)
C24 0.0501(12) 0.0476(11) 0.0922(17) 0.0001(11) 0.0148(11) 0.0043(9)
C25 0.0451(13) 0.0676(16) 0.151(3) -0.0267(18) -0.0105(15) 0.0166(11)
C26 0.0567(14) 0.0737(16) 0.105(2) -0.0010(15) -0.0048(14) 0.0226(12)
C27 0.0506(11) 0.0639(13) 0.0660(13) -0.0084(10) 0.0033(10) 0.0106(10)
C28 0.0477(11) 0.0438(10) 0.0789(15) -0.0028(10) 0.0064(10) 0.0013(8)
C29 0.0509(10) 0.0346(8) 0.0582(11) 0.0054(8) 0.0064(8) 0.0078(7)
C30 0.0445(9) 0.0365(9) 0.0574(11) 0.0002(8) 0.0087(8) 0.0119(7)
S1A 0.113(4) 0.077(3) 0.0363(18) 0.0188(17) 0.0064(19) 0.041(3)

loop_
_atom_type_symbol
_atom_type_description
_atom_type_scat_dispersion_real
_atom_type_scat_dispersion_imag
_atom_type_scat_source
C C 0.0033 0.0016 'International Tables Vol C Tables 4.2.6.8 and 6.1.1.4'
H H 0.0000 0.0000 'International Tables Vol C Tables 4.2.6.8 and 6.1.1.4'
O O 0.0106 0.0060 'International Tables Vol C Tables 4.2.6.8 and 6.1.1.4'
S S 0.1246 0.1234 'International Tables Vol C Tables 4.2.6.8 and 6.1.1.4'

loop_
_geom_angle_atom_site_label_1
_geom_angle_atom_site_label_2
_geom_angle_atom_site_label_3
_geom_angle
S1A S1 C20 64.46(13)
S1A S1 C19 58.89(12)
C20 S1 C19 108.01(11)
C22 S2 C21 106.38(10)
C15 O1 C23 112.58(13)
C24 O2 C25 115.2(2)
C26 O3 C27 114.1(2)
C29 O4 C28 113.94(16)
C6 O5 C30 114.01(13)
C9 C2 C3 119.69(15)
C9 C2 C1 119.39(17)
C3 C2 C1 120.69(17)
C2 C3 C4 120.02(16)
C2 C3 C19 120.50(17)
C4 C3 C19 119.46(17)
C6 C4 C3 118.08(15)
C6 C4 C5 118.81(16)
C3 C4 C5 123.10(16)
C7 C6 O5 118.25(15)
C7 C6 C4 122.68(15)
O5 C6 C4 118.93(15)
C6 C7 C9 118.01(15)
C6 C7 C8 119.71(16)
C9 C7 C8 122.18(16)
C2 C9 C7 120.12(15)
C2 C9 C21 119.71(16)
C7 C9 C21 120.16(16)
C18 C11 C12 119.55(16)
C18 C11 C10 120.39(17)
C12 C11 C10 119.92(17)
C13 C12 C11 120.54(16)
C13 C12 C20 119.12(16)
C11 C12 C20 120.30(17)
C15 C13 C12 118.40(15)
C15 C13 C14 118.70(17)
C12 C13 C14 122.85(17)
O1 C15 C16 119.25(16)
O1 C15 C13 118.40(15)
C16 C15 C13 122.34(15)
C15 C16 C18 118.38(15)
C15 C16 C17 119.73(15)
C18 C16 C17 121.85(15)
C11 C18 C16 120.26(15)
C11 C18 C22 119.80(16)
C16 C18 C22 119.92(16)
C3 C19 S1A 122.0(2)
C3 C19 S1 119.93(14)
S1A C19 S1 53.73(18)
C12 C20 S1 116.56(14)
C12 C20 S1A 110.34(19)
S1 C20 S1A 52.42(17)
C9 C21 S2 115.39(13)
C18 C22 S2 117.96(12)
O1 C23 C24 110.43(16)
O2 C24 C23 109.9(2)
O2 C25 C26 112.7(3)
O3 C26 C25 109.7(2)
O3 C27 C28 106.81(19)
O4 C28 C27 108.54(19)
O4 C29 C30 108.41(15)
O5 C30 C29 108.44(15)
S1 S1A C19 67.38(18)
S1 S1A C20 63.12(15)
C19 S1A C20 113.1(2)

loop_
_geom_bond_atom_site_label_1
_geom_bond_atom_site_label_2
_geom_bond_distance
S1 S1A 1.595(5)
S1 C20 1.795(2)
S1 C19 1.826(2)
S2 C22 1.820(2)
S2 C21 1.828(2)
O1 C15 1.393(2)
O1 C23 1.442(2)
O2 C24 1.407(3)
O2 C25 1.418(3)
O3 C26 1.402(3)
O3 C27 1.416(3)
O4 C29 1.407(2)
O4 C28 1.413(2)
O5 C6 1.3938(19)
O5 C30 1.430(2)
C1 C2 1.518(2)
C2 C9 1.402(3)
C2 C3 1.404(3)
C3 C4 1.404(2)
C3 C19 1.514(3)
C4 C6 1.398(2)
C4 C5 1.519(2)
C6 C7 1.393(2)
C7 C9 1.404(2)
C7 C8 1.511(3)
C9 C21 1.513(2)
C10 C11 1.520(3)
C11 C18 1.402(2)
C11 C12 1.406(2)
C12 C13 1.400(3)
C12 C20 1.522(3)
C13 C15 1.398(3)
C13 C14 1.519(2)
C15 C16 1.396(2)
C16 C18 1.410(2)
C16 C17 1.505(2)
C18 C22 1.515(2)
C19 S1A 1.693(4)
C20 S1A 1.816(3)
C23 C24 1.484(3)
C25 C26 1.486(4)
C27 C28 1.498(3)
C29 C30 1.497(3)

loop_
_geom_torsion_atom_site_label_1
_geom_torsion_atom_site_label_2
_geom_torsion_atom_site_label_3
_geom_torsion_atom_site_label_4
_geom_torsion
C9 C2 C3 C4 9.8(2)
C1 C2 C3 C4 -164.73(17)
C9 C2 C3 C19 -171.94(16)
C1 C2 C3 C19 13.5(3)
C2 C3 C4 C6 0.5(2)
C19 C3 C4 C6 -177.83(16)
C2 C3 C4 C5 179.69(16)
C19 C3 C4 C5 1.4(3)
C30 O5 C6 C7 96.22(18)
C30 O5 C6 C4 -87.96(19)
C3 C4 C6 C7 -7.7(2)
C5 C4 C6 C7 173.07(16)
C3 C4 C6 O5 176.71(14)
C5 C4 C6 O5 -2.6(2)
O5 C6 C7 C9 179.99(14)
C4 C6 C7 C9 4.3(2)
O5 C6 C7 C8 -3.5(2)
C4 C6 C7 C8 -179.15(17)
C3 C2 C9 C7 -13.2(2)
C1 C2 C9 C7 161.35(17)
C3 C2 C9 C21 166.39(16)
C1 C2 C9 C21 -19.0(2)
C6 C7 C9 C2 6.2(2)
C8 C7 C9 C2 -170.20(17)
C6 C7 C9 C21 -173.40(16)
C8 C7 C9 C21 10.2(3)
C18 C11 C12 C13 -8.5(3)
C10 C11 C12 C13 167.14(17)
C18 C11 C12 C20 169.25(16)
C10 C11 C12 C20 -15.2(3)
C11 C12 C13 C15 3.8(2)
C20 C12 C13 C15 -173.92(16)
C11 C12 C13 C14 -173.52(17)
C20 C12 C13 C14 8.7(3)
C23 O1 C15 C16 87.66(19)
C23 O1 C15 C13 -93.53(19)
C12 C13 C15 O1 -177.07(14)
C14 C13 C15 O1 0.4(2)
C12 C13 C15 C16 1.7(2)
C14 C13 C15 C16 179.14(16)
O1 C15 C16 C18 176.29(14)
C13 C15 C16 C18 -2.5(2)
O1 C15 C16 C17 -1.3(2)
C13 C15 C16 C17 179.93(16)
C12 C11 C18 C16 7.6(2)
C10 C11 C18 C16 -167.93(16)
C12 C11 C18 C22 -173.91(16)
C10 C11 C18 C22 10.5(3)
C15 C16 C18 C11 -2.3(2)
C17 C16 C18 C11 175.29(16)
C15 C16 C18 C22 179.29(15)
C17 C16 C18 C22 -3.2(2)
C2 C3 C19 S1A 112.8(3)
C4 C3 C19 S1A -68.9(3)
C2 C3 C19 S1 49.3(3)
C4 C3 C19 S1 -132.42(17)
S1A S1 C19 C3 109.6(2)
C20 S1 C19 C3 66.1(2)
C20 S1 C19 S1A -43.48(17)
C13 C12 C20 S1 117.20(17)
C11 C12 C20 S1 -60.5(2)
C13 C12 C20 S1A 60.0(2)
C11 C12 C20 S1A -117.7(2)
S1A S1 C20 C12 -96.1(2)
C19 S1 C20 C12 -55.30(19)
C19 S1 C20 S1A 40.77(16)
C2 C9 C21 S2 -119.00(17)
C7 C9 C21 S2 60.6(2)
C22 S2 C21 C9 67.82(17)
C11 C18 C22 S2 119.22(17)
C16 C18 C22 S2 -62.3(2)
C21 S2 C22 C18 -62.65(17)
C15 O1 C23 C24 166.05(18)
C25 O2 C24 C23 -161.4(2)
O1 C23 C24 O2 -68.0(2)
C24 O2 C25 C26 94.9(4)
C27 O3 C26 C25 173.3(2)
O2 C25 C26 O3 -67.0(4)
C26 O3 C27 C28 -171.9(2)
C29 O4 C28 C27 -160.57(18)
O3 C27 C28 O4 76.4(2)
C28 O4 C29 C30 179.23(16)
C6 O5 C30 C29 164.10(15)
O4 C29 C30 O5 -68.2(2)
C20 S1 S1A C19 133.51(16)
C19 S1 S1A C20 -133.51(16)
C3 C19 S1A S1 -105.8(2)
C3 C19 S1A C20 -61.1(4)
S1 C19 S1A C20 44.7(2)
C12 C20 S1A S1 108.45(17)
C12 C20 S1A C19 61.7(3)
S1 C20 S1A C19 -46.7(2)
